data_7062333
loop_
_publ_author_name
'Shahid, Omair'
'Yadav, Sweta'
'Maity, Debanjan'
'Deepa, Melepurath'
'Niranjan, Manish K.'
'Prakash, Jai'

_publ_section_title
;
 Synthesis, crystal structure, DFT, and photovoltaic studies of BaCeCuS3
;
_journal_issue 11
_journal_name_full 'New Journal of Chemistry'
_journal_page_first 5378
_journal_page_last 5389
_journal_paper_doi 10.1039/D2NJ06301H
_journal_volume 47
_journal_year 2023
_chemical_formula_sum 'Ba Ce Cu S3'
_chemical_formula_weight 437.18
_space_group_crystal_system orthorhombic
_space_group_IT_number 62
_space_group_name_Hall '-P 2ac 2n'
_space_group_name_H-M_alt 'P n m a'
_audit_creation_method SHELXL-2017/1
_audit_update_record
;
2022-12-21 deposited with the CCDC.	2023-02-06 downloaded from the CCDC.
;
_cell_angle_alpha 90
_cell_angle_beta 90
_cell_angle_gamma 90
_cell_formula_units_Z 4
_cell_length_a 10.6740(13)
_cell_length_b 4.1200(6)
_cell_length_c 13.409(2)
_cell_measurement_reflns_used 3451
_cell_measurement_temperature 298(2)
_cell_measurement_theta_max 30.72
_cell_measurement_theta_min 3.04
_cell_volume 589.69(14)
_computing_cell_refinement 'Bruker SAINT'
_computing_data_collection 'Bruker APEX2'
_computing_data_reduction 'Bruker SAINT, SADABS and XPREP'
_computing_molecular_graphics 'Bruker SHELXTL'
_computing_publication_material 'Bruker SHELXTL'
_computing_structure_refinement 'SHELXL-2014 (Sheldrick 2014)'
_computing_structure_solution 'SHELXS-97 (Sheldrick 2008)'
_diffrn_ambient_temperature 298(2)
_diffrn_measured_fraction_theta_full 0.998
_diffrn_measured_fraction_theta_max 0.993
_diffrn_measurement_device_type 'Bruker APEX-II CCD'
_diffrn_measurement_method '\w scans'
_diffrn_radiation_type MoK\a
_diffrn_radiation_wavelength 0.71073
_diffrn_reflns_av_R_equivalents 0.0325
_diffrn_reflns_av_unetI/netI 0.0229
_diffrn_reflns_Laue_measured_fraction_full 0.998
_diffrn_reflns_Laue_measured_fraction_max 0.993
_diffrn_reflns_limit_h_max 11
_diffrn_reflns_limit_h_min -15
_diffrn_reflns_limit_k_max 5
_diffrn_reflns_limit_k_min -5
_diffrn_reflns_limit_l_max 19
_diffrn_reflns_limit_l_min -19
_diffrn_reflns_number 6697
_diffrn_reflns_point_group_measured_fraction_full 0.998
_diffrn_reflns_point_group_measured_fraction_max 0.993
_diffrn_reflns_theta_full 25.242
_diffrn_reflns_theta_max 30.722
_diffrn_reflns_theta_min 2.439
_diffrn_source 'micro-focus sealed X-ray tube'
_exptl_absorpt_coefficient_mu 18.672
_exptl_absorpt_correction_T_max 0.7461
_exptl_absorpt_correction_T_min 0.4887
_exptl_absorpt_correction_type multi-scan
_exptl_absorpt_process_details multi-scan
_exptl_crystal_colour black
_exptl_crystal_density_diffrn 4.924
_exptl_crystal_description needle
_exptl_crystal_F_000 764
_exptl_crystal_size_max 0.10
_exptl_crystal_size_mid 0.05
_exptl_crystal_size_min 0.04
_refine_diff_density_max 1.580
_refine_diff_density_min -1.393
_refine_diff_density_rms 0.231
_refine_ls_extinction_coef 0.00076(14)
_refine_ls_extinction_expression Fc^*^=kFc[1+0.001xFc^2^\l^3^/sin(2\q)]^-1/4^
_refine_ls_extinction_method 'SHELXL-2017/1 (Sheldrick 2017)'
_refine_ls_goodness_of_fit_ref 1.068
_refine_ls_hydrogen_treatment undef
_refine_ls_matrix_type full
_refine_ls_number_parameters 38
_refine_ls_number_reflns 1031
_refine_ls_number_restraints 0
_refine_ls_restrained_S_all 1.068
_refine_ls_R_factor_all 0.0249
_refine_ls_R_factor_gt 0.0211
_refine_ls_shift/su_max 0.001
_refine_ls_shift/su_mean 0.000
_refine_ls_structure_factor_coef Fsqd
_refine_ls_weighting_details 'w=1/[\s^2^(Fo^2^)+(0.0173P)^2^+3.6347P] where P=(Fo^2^+2Fc^2^)/3'
_refine_ls_weighting_scheme calc
_refine_ls_wR_factor_gt 0.0476
_refine_ls_wR_factor_ref 0.0491
_reflns_Friedel_coverage 0.000
_reflns_number_gt 952
_reflns_number_total 1031
_reflns_threshold_expression 'I > 2\s(I)'
_cod_data_source_file d2nj06301h2.cif
_cod_data_source_block SJ
_cod_depositor_comments
;
The following automatic conversions were performed:

data item '_exptl_absorpt_correction_type' value 'Multi-scan' was
changed to 'multi-scan' in accordance with the
/home/data/users/saulius/crontab/automatic-downloads/rss-feeds/RSC/lib/dictionaries/cif_core.dic
dictionary named 'cif_core.dic' version 2.4.2 last updated on
2011-04-26.

Automatic conversion script
Id: cif_fix_values 7556 2019-12-06 15:28:31Z antanas 

 Adding full bibliography for 7062333.cif.
;
_cod_original_cell_volume 589.69(15)
_cod_database_code 7062333
_shelx_shelxl_version_number 2017/1
_shelx_space_group_comment
;
The symmetry employed for this shelxl refinement is uniquely defined
by the following loop, which should always be used as a source of
symmetry information in preference to the above space-group names.
They are only intended as comments.
;
_exptl_absorpt_special_details SADABS-2016/2

loop_
_space_group_symop_operation_xyz
'x, y, z'
'x+1/2, -y+1/2, -z+1/2'
'-x, y+1/2, -z'
'-x+1/2, -y, z+1/2'
'-x, -y, -z'
'-x-1/2, y-1/2, z-1/2'
'x, -y-1/2, z'
'x-1/2, y, -z-1/2'

loop_
_atom_site_label
_atom_site_type_symbol
_atom_site_fract_x
_atom_site_fract_y
_atom_site_fract_z
_atom_site_U_iso_or_equiv
_atom_site_adp_type
_atom_site_occupancy
_atom_site_site_symmetry_order
_atom_site_calc_flag
_atom_site_refinement_flags_posn
_atom_site_refinement_flags_adp
_atom_site_refinement_flags_occupancy
_atom_site_disorder_assembly
_atom_site_disorder_group
Ba1 Ba 0.27459(3) 0.250000 0.00562(3) 0.01562(10) Uani 1 2 d S T P . .
Ce1 Ce 0.01097(3) 0.250000 0.76097(2) 0.00934(9) Uani 1 2 d S T P . .
Cu1 Cu 0.23815(7) 0.250000 0.28245(6) 0.01659(16) Uani 1 2 d S T P . .
S1 S 0.05409(12) 0.250000 0.37875(10) 0.0107(2) Uani 1 2 d S T P . .
S2 S 0.25670(12) 0.250000 0.68206(10) 0.0098(2) Uani 1 2 d S T P . .
S3 S 0.41059(13) 0.250000 0.39196(10) 0.0117(2) Uani 1 2 d S T P . .

loop_
_atom_site_aniso_label
_atom_site_aniso_U_11
_atom_site_aniso_U_22
_atom_site_aniso_U_33
_atom_site_aniso_U_23
_atom_site_aniso_U_13
_atom_site_aniso_U_12
Ba1 0.02149(19) 0.01205(16) 0.01333(17) 0.000 -0.00111(13) 0.000
Ce1 0.00723(14) 0.00772(14) 0.01306(15) 0.000 0.00010(10) 0.000
Cu1 0.0126(3) 0.0215(4) 0.0157(4) 0.000 0.0008(3) 0.000
S1 0.0111(6) 0.0101(5) 0.0108(6) 0.000 0.0009(5) 0.000
S2 0.0084(5) 0.0096(5) 0.0115(6) 0.000 -0.0004(4) 0.000
S3 0.0133(6) 0.0108(5) 0.0110(6) 0.000 -0.0003(5) 0.000

loop_
_atom_type_symbol
_atom_type_description
_atom_type_scat_dispersion_real
_atom_type_scat_dispersion_imag
_atom_type_scat_source
S S 0.1246 0.1234 'International Tables Vol C Tables 4.2.6.8 and 6.1.1.4'
Cu Cu 0.3201 1.2651 'International Tables Vol C Tables 4.2.6.8 and 6.1.1.4'
Ba Ba -0.3244 2.2819 'International Tables Vol C Tables 4.2.6.8 and 6.1.1.4'
Ce Ce -0.2486 2.6331 'International Tables Vol C Tables 4.2.6.8 and 6.1.1.4'

loop_
_geom_angle_atom_site_label_1
_geom_angle_atom_site_label_2
_geom_angle_atom_site_label_3
_geom_angle
_geom_angle_site_symmetry_1
_geom_angle_site_symmetry_3
_geom_angle_publ_flag
S2 Ba1 S2 81.54(4) 6_665 6_655 ?
S2 Ba1 S3 134.76(3) 6_665 6_655 ?
S2 Ba1 S3 82.70(3) 6_655 6_655 ?
S2 Ba1 S3 82.70(3) 6_665 6_665 ?
S2 Ba1 S3 134.76(3) 6_655 6_665 ?
S3 Ba1 S3 79.07(3) 6_655 6_665 ?
S2 Ba1 S1 92.20(3) 6_665 6_665 ?
S2 Ba1 S1 150.38(3) 6_655 6_665 ?
S3 Ba1 S1 120.17(3) 6_655 6_665 ?
S3 Ba1 S1 72.09(3) 6_665 6_665 ?
S2 Ba1 S1 150.38(3) 6_665 6_655 ?
S2 Ba1 S1 92.20(3) 6_655 6_655 ?
S3 Ba1 S1 72.09(3) 6_655 6_655 ?
S3 Ba1 S1 120.17(3) 6_665 6_655 ?
S1 Ba1 S1 79.03(3) 6_665 6_655 ?
S2 Ba1 S1 75.41(3) 6_665 2 ?
S2 Ba1 S1 75.41(3) 6_655 2 ?
S3 Ba1 S1 139.386(18) 6_655 2 ?
S3 Ba1 S1 139.386(18) 6_665 2 ?
S1 Ba1 S1 74.99(3) 6_665 2 ?
S1 Ba1 S1 74.99(3) 6_655 2 ?
S2 Ba1 Cu1 169.52(3) 6_665 6_655 ?
S2 Ba1 Cu1 104.08(2) 6_655 6_655 ?
S3 Ba1 Cu1 39.54(3) 6_655 6_655 ?
S3 Ba1 Cu1 87.14(2) 6_665 6_655 ?
S1 Ba1 Cu1 87.08(2) 6_665 6_655 ?
S1 Ba1 Cu1 39.47(3) 6_655 6_655 ?
S1 Ba1 Cu1 114.38(2) 2 6_655 ?
S2 Ba1 Cu1 104.08(2) 6_665 6_665 ?
S2 Ba1 Cu1 169.52(3) 6_655 6_665 ?
S3 Ba1 Cu1 87.14(2) 6_655 6_665 ?
S3 Ba1 Cu1 39.54(3) 6_665 6_665 ?
S1 Ba1 Cu1 39.47(3) 6_665 6_665 ?
S1 Ba1 Cu1 87.08(2) 6_655 6_665 ?
S1 Ba1 Cu1 114.38(2) 2 6_665 ?
Cu1 Ba1 Cu1 69.030(19) 6_655 6_665 ?
S2 Ba1 Cu1 40.810(19) 6_665 . ?
S2 Ba1 Cu1 40.810(19) 6_655 . ?
S3 Ba1 Cu1 113.88(3) 6_655 . ?
S3 Ba1 Cu1 113.88(3) 6_665 . ?
S1 Ba1 Cu1 125.55(2) 6_665 . ?
S1 Ba1 Cu1 125.55(2) 6_655 . ?
S1 Ba1 Cu1 68.52(3) 2 . ?
Cu1 Ba1 Cu1 144.563(10) 6_655 . ?
Cu1 Ba1 Cu1 144.563(10) 6_665 . ?
S2 Ba1 Ba1 49.233(18) 6_665 1_565 ?
S2 Ba1 Ba1 130.768(18) 6_655 1_565 ?
S3 Ba1 Ba1 129.534(17) 6_655 1_565 ?
S3 Ba1 Ba1 50.467(17) 6_665 1_565 ?
S1 Ba1 Ba1 50.484(16) 6_665 1_565 ?
S1 Ba1 Ba1 129.514(16) 6_655 1_565 ?
S1 Ba1 Ba1 90.0 2 1_565 ?
Cu1 Ba1 Ba1 124.514(10) 6_655 1_565 ?
Cu1 Ba1 Ba1 55.485(10) 6_665 1_565 ?
Cu1 Ba1 Ba1 90.0 . 1_565 ?
S2 Ba1 Ba1 130.768(18) 6_665 1_545 ?
S2 Ba1 Ba1 49.233(18) 6_655 1_545 ?
S3 Ba1 Ba1 50.467(17) 6_655 1_545 ?
S3 Ba1 Ba1 129.534(17) 6_665 1_545 ?
S1 Ba1 Ba1 129.514(16) 6_665 1_545 ?
S1 Ba1 Ba1 50.484(16) 6_655 1_545 ?
S1 Ba1 Ba1 90.0 2 1_545 ?
Cu1 Ba1 Ba1 55.485(10) 6_655 1_545 ?
Cu1 Ba1 Ba1 124.514(10) 6_665 1_545 ?
Cu1 Ba1 Ba1 90.0 . 1_545 ?
Ba1 Ba1 Ba1 180.0 1_565 1_545 ?
S2 Ce1 S2 173.75(2) 2_456 . ?
S2 Ce1 S3 96.69(4) 2_456 6_666 ?
S2 Ce1 S3 87.59(4) . 6_666 ?
S2 Ce1 S3 96.69(4) 2_456 6_656 ?
S2 Ce1 S3 87.59(3) . 6_656 ?
S3 Ce1 S3 93.27(4) 6_666 6_656 ?
S2 Ce1 S1 86.79(3) 2_456 5_556 ?
S2 Ce1 S1 88.87(3) . 5_556 ?
S3 Ce1 S1 176.36(4) 6_666 5_556 ?
S3 Ce1 S1 87.38(3) 6_656 5_556 ?
S2 Ce1 S1 86.79(3) 2_456 5_566 ?
S2 Ce1 S1 88.87(3) . 5_566 ?
S3 Ce1 S1 87.38(3) 6_666 5_566 ?
S3 Ce1 S1 176.36(4) 6_656 5_566 ?
S1 Ce1 S1 91.75(4) 5_556 5_566 ?
S2 Ce1 Cu1 137.492(18) 2_456 6_666 ?
S2 Ce1 Cu1 45.524(19) . 6_666 ?
S3 Ce1 Cu1 43.31(3) 6_666 6_666 ?
S3 Ce1 Cu1 98.96(3) 6_656 6_666 ?
S1 Ce1 Cu1 133.05(3) 5_556 6_666 ?
S1 Ce1 Cu1 79.08(3) 5_566 6_666 ?
S2 Ce1 Cu1 137.492(18) 2_456 6_656 ?
S2 Ce1 Cu1 45.524(19) . 6_656 ?
S3 Ce1 Cu1 98.96(3) 6_666 6_656 ?
S3 Ce1 Cu1 43.31(3) 6_656 6_656 ?
S1 Ce1 Cu1 79.08(3) 5_556 6_656 ?
S1 Ce1 Cu1 133.05(3) 5_566 6_656 ?
Cu1 Ce1 Cu1 74.822(18) 6_666 6_656 ?
S2 Ce1 Cu1 45.282(19) 2_456 5_556 ?
S2 Ce1 Cu1 131.19(2) . 5_556 ?
S3 Ce1 Cu1 140.76(3) 6_666 5_556 ?
S3 Ce1 Cu1 84.10(3) 6_656 5_556 ?
S1 Ce1 Cu1 42.86(3) 5_556 5_556 ?
S1 Ce1 Cu1 97.66(3) 5_566 5_556 ?
Cu1 Ce1 Cu1 175.051(11) 6_666 5_556 ?
Cu1 Ce1 Cu1 105.251(11) 6_656 5_556 ?
S2 Ce1 Cu1 45.282(19) 2_456 5_566 ?
S2 Ce1 Cu1 131.19(2) . 5_566 ?
S3 Ce1 Cu1 84.10(3) 6_666 5_566 ?
S3 Ce1 Cu1 140.76(3) 6_656 5_566 ?
S1 Ce1 Cu1 97.66(3) 5_556 5_566 ?
S1 Ce1 Cu1 42.86(3) 5_566 5_566 ?
Cu1 Ce1 Cu1 105.251(11) 6_666 5_566 ?
Cu1 Ce1 Cu1 175.051(11) 6_656 5_566 ?
Cu1 Ce1 Cu1 74.234(18) 5_556 5_566 ?
S2 Ce1 Ce1 90.0 2_456 1_545 ?
S2 Ce1 Ce1 90.0 . 1_545 ?
S3 Ce1 Ce1 136.63(2) 6_666 1_545 ?
S3 Ce1 Ce1 43.37(2) 6_656 1_545 ?
S1 Ce1 Ce1 44.13(2) 5_556 1_545 ?
S1 Ce1 Ce1 135.87(2) 5_566 1_545 ?
Cu1 Ce1 Ce1 127.412(9) 6_666 1_545 ?
Cu1 Ce1 Ce1 52.589(9) 6_656 1_545 ?
Cu1 Ce1 Ce1 52.883(9) 5_556 1_545 ?
Cu1 Ce1 Ce1 127.116(9) 5_566 1_545 ?
S2 Ce1 Ce1 90.0 2_456 1_565 ?
S2 Ce1 Ce1 90.0 . 1_565 ?
S3 Ce1 Ce1 43.37(2) 6_666 1_565 ?
S3 Ce1 Ce1 136.63(2) 6_656 1_565 ?
S1 Ce1 Ce1 135.87(2) 5_556 1_565 ?
S1 Ce1 Ce1 44.13(2) 5_566 1_565 ?
Cu1 Ce1 Ce1 52.589(9) 6_666 1_565 ?
Cu1 Ce1 Ce1 127.412(9) 6_656 1_565 ?
Cu1 Ce1 Ce1 127.116(9) 5_556 1_565 ?
Cu1 Ce1 Ce1 52.883(9) 5_566 1_565 ?
Ce1 Ce1 Ce1 180.0 1_545 1_565 ?
S1 Cu1 S3 108.10(6) . . ?
S1 Cu1 S2 108.60(4) . 6_655 ?
S3 Cu1 S2 108.88(4) . 6_655 ?
S1 Cu1 S2 108.60(4) . 6_665 ?
S3 Cu1 S2 108.88(4) . 6_665 ?
S2 Cu1 S2 113.63(6) 6_655 6_665 ?
S1 Cu1 Ce1 134.96(2) . 6_665 ?
S3 Cu1 Ce1 55.64(3) . 6_665 ?
S2 Cu1 Ce1 116.38(4) 6_655 6_665 ?
S2 Cu1 Ce1 55.07(3) 6_665 6_665 ?
S1 Cu1 Ce1 134.96(2) . 6_655 ?
S3 Cu1 Ce1 55.64(3) . 6_655 ?
S2 Cu1 Ce1 55.07(3) 6_655 6_655 ?
S2 Cu1 Ce1 116.38(4) 6_665 6_655 ?
Ce1 Cu1 Ce1 74.822(19) 6_665 6_655 ?
S1 Cu1 Ce1 56.13(3) . 5_556 ?
S3 Cu1 Ce1 135.67(2) . 5_556 ?
S2 Cu1 Ce1 54.49(3) 6_655 5_556 ?
S2 Cu1 Ce1 115.41(4) 6_665 5_556 ?
Ce1 Cu1 Ce1 165.31(3) 6_665 5_556 ?
Ce1 Cu1 Ce1 103.537(11) 6_655 5_556 ?
S1 Cu1 Ce1 56.13(3) . 5_566 ?
S3 Cu1 Ce1 135.67(2) . 5_566 ?
S2 Cu1 Ce1 115.41(4) 6_655 5_566 ?
S2 Cu1 Ce1 54.49(3) 6_665 5_566 ?
Ce1 Cu1 Ce1 103.537(11) 6_665 5_566 ?
Ce1 Cu1 Ce1 165.31(3) 6_655 5_566 ?
Ce1 Cu1 Ce1 74.234(18) 5_556 5_566 ?
S1 Cu1 Ba1 61.09(3) . 6_666 ?
S3 Cu1 Ba1 61.05(3) . 6_666 ?
S2 Cu1 Ba1 157.70(4) 6_655 6_666 ?
S2 Cu1 Ba1 88.67(3) 6_665 6_666 ?
Ce1 Cu1 Ba1 75.832(13) 6_665 6_666 ?
Ce1 Cu1 Ba1 116.34(2) 6_655 6_666 ?
Ce1 Cu1 Ba1 116.95(2) 5_556 6_666 ?
Ce1 Cu1 Ba1 76.661(13) 5_566 6_666 ?
S1 Cu1 Ba1 61.09(3) . 6_656 ?
S3 Cu1 Ba1 61.05(3) . 6_656 ?
S2 Cu1 Ba1 88.67(3) 6_655 6_656 ?
S2 Cu1 Ba1 157.70(4) 6_665 6_656 ?
Ce1 Cu1 Ba1 116.34(2) 6_665 6_656 ?
Ce1 Cu1 Ba1 75.832(13) 6_655 6_656 ?
Ce1 Cu1 Ba1 76.661(13) 5_556 6_656 ?
Ce1 Cu1 Ba1 116.95(2) 5_566 6_656 ?
Ba1 Cu1 Ba1 69.030(19) 6_666 6_656 ?
S1 Cu1 Ba1 129.30(4) . . ?
S3 Cu1 Ba1 122.60(4) . . ?
S2 Cu1 Ba1 56.89(3) 6_655 . ?
S2 Cu1 Ba1 56.89(3) 6_665 . ?
Ce1 Cu1 Ba1 80.399(16) 6_665 . ?
Ce1 Cu1 Ba1 80.399(16) 6_655 . ?
Ce1 Cu1 Ba1 84.927(17) 5_556 . ?
Ce1 Cu1 Ba1 84.927(17) 5_566 . ?
Ba1 Cu1 Ba1 145.341(10) 6_666 . ?
Ba1 Cu1 Ba1 145.341(10) 6_656 . ?
Cu1 S1 Ce1 81.01(4) . 5_556 ?
Cu1 S1 Ce1 81.01(4) . 5_566 ?
Ce1 S1 Ce1 91.75(4) 5_556 5_566 ?
Cu1 S1 Ba1 79.43(4) . 6_666 ?
Ce1 S1 Ba1 159.46(5) 5_556 6_666 ?
Ce1 S1 Ba1 91.316(15) 5_566 6_666 ?
Cu1 S1 Ba1 79.43(4) . 6_656 ?
Ce1 S1 Ba1 91.316(15) 5_556 6_656 ?
Ce1 S1 Ba1 159.46(5) 5_566 6_656 ?
Ba1 S1 Ba1 79.03(3) 6_666 6_656 ?
Cu1 S1 Ba1 174.14(6) . 2_455 ?
Ce1 S1 Ba1 94.95(3) 5_556 2_455 ?
Ce1 S1 Ba1 94.95(3) 5_566 2_455 ?
Ba1 S1 Ba1 105.00(3) 6_666 2_455 ?
Ba1 S1 Ba1 105.00(3) 6_656 2_455 ?
Cu1 S2 Cu1 113.63(6) 6_666 6_656 ?
Cu1 S2 Ce1 80.23(4) 6_666 2_556 ?
Cu1 S2 Ce1 80.23(4) 6_656 2_556 ?
Cu1 S2 Ce1 79.40(4) 6_666 . ?
Cu1 S2 Ce1 79.40(4) 6_656 . ?
Ce1 S2 Ce1 142.31(5) 2_556 . ?
Cu1 S2 Ba1 163.53(5) 6_666 6_656 ?
Cu1 S2 Ba1 82.30(2) 6_656 6_656 ?
Ce1 S2 Ba1 107.77(3) 2_556 6_656 ?
Ce1 S2 Ba1 100.51(3) . 6_656 ?
Cu1 S2 Ba1 82.30(2) 6_666 6_666 ?
Cu1 S2 Ba1 163.53(5) 6_656 6_666 ?
Ce1 S2 Ba1 107.77(3) 2_556 6_666 ?
Ce1 S2 Ba1 100.51(3) . 6_666 ?
Ba1 S2 Ba1 81.53(4) 6_656 6_666 ?
Cu1 S3 Ce1 81.05(4) . 6_655 ?
Cu1 S3 Ce1 81.05(4) . 6_665 ?
Ce1 S3 Ce1 93.27(4) 6_655 6_665 ?
Cu1 S3 Ba1 79.41(4) . 6_656 ?
Ce1 S3 Ba1 90.552(15) 6_655 6_656 ?
Ce1 S3 Ba1 159.25(5) 6_665 6_656 ?
Cu1 S3 Ba1 79.41(4) . 6_666 ?
Ce1 S3 Ba1 159.25(5) 6_655 6_666 ?
Ce1 S3 Ba1 90.552(15) 6_665 6_666 ?
Ba1 S3 Ba1 79.07(3) 6_656 6_666 ?

loop_
_geom_bond_atom_site_label_1
_geom_bond_atom_site_label_2
_geom_bond_distance
_geom_bond_site_symmetry_2
_geom_bond_publ_flag
Ba1 S2 3.1547(12) 6_665 ?
Ba1 S2 3.1547(12) 6_655 ?
Ba1 S3 3.2363(11) 6_655 ?
Ba1 S3 3.2363(11) 6_665 ?
Ba1 S1 3.2376(11) 6_665 ?
Ba1 S1 3.2376(11) 6_655 ?
Ba1 S1 3.3622(14) 2 ?
Ba1 Cu1 3.6356(8) 6_655 ?
Ba1 Cu1 3.6356(8) 6_665 ?
Ba1 Cu1 3.7322(10) . ?
Ba1 Ba1 4.1200(6) 1_565 ?
Ba1 Ba1 4.1200(6) 1_545 ?
Ce1 S2 2.8196(13) 2_456 ?
Ce1 S2 2.8283(13) . ?
Ce1 S3 2.8336(10) 6_666 ?
Ce1 S3 2.8336(10) 6_656 ?
Ce1 S1 2.8698(10) 5_556 ?
Ce1 S1 2.8698(10) 5_566 ?
Ce1 Cu1 3.3908(7) 6_666 ?
Ce1 Cu1 3.3908(7) 6_656 ?
Ce1 Cu1 3.4137(7) 5_556 ?
Ce1 Cu1 3.4137(7) 5_566 ?
Ce1 Ce1 4.1200(6) 1_545 ?
Ce1 Ce1 4.1200(6) 1_565 ?
Cu1 S1 2.3511(15) . ?
Cu1 S3 2.3546(15) . ?
Cu1 S2 2.4614(9) 6_655 ?
Cu1 S2 2.4614(9) 6_665 ?
